data_1100486
loop_
_publ_author_name
'Philipp, G.'
'Harms, K.'
'Dehnicke, K.'
'Maichle-M\"ossmer, C.'
'Abram, U.'

_publ_section_title
;
 Phosphaniminato-Komplexe von Niob und Tantal. Die Kristallstrukturen von
 [NbCl~4~(NPiPr~3~)(CH~3~CN)], [NbCl~3~(NPiPr~3~)~2~], [TaCl~4~(NPiPr~3~)]~2~
 und [TaCl~3~(NPiPr~3~)~2~]
;
_journal_coden_ASTM ZAACAB
_journal_issue 11
_journal_name_full
;
 Zeitschrift fuer Anorganische und Allgemeine Chemie
;
_journal_page_first 1927
_journal_page_last 1934
_journal_paper_doi 10.1002/zaac.19966221119
_journal_volume 622
_journal_year 1996
_chemical_formula_sum 'C18 H42 Cl8 N2 P2 Ta2'
_space_group_IT_number 61
_symmetry_cell_setting orthorhombic
_symmetry_Int_Tables_number 61
_symmetry_space_group_name_Hall '-P 2ac 2ab'
_symmetry_space_group_name_H-M 'P b c a'
_cell_angle_alpha 90
_cell_angle_beta 90
_cell_angle_gamma 90
_cell_formula_units_Z 4
_cell_length_a 14.206(1)
_cell_length_b 14.839(1)
_cell_length_c 16.220(1)
_cod_database_code 1100486

loop_
_symmetry_equiv_pos_site_id
_symmetry_equiv_pos_as_xyz
1 x,y,z
2 1/2-x,-y,1/2+z
3 1/2+x,1/2-y,-z
4 -x,1/2+y,1/2-z
5 -x,-y,-z
6 -1/2+x,y,-1/2-z
7 -1/2-x,-1/2+y,z
8 x,-1/2-y,-1/2+z

loop_
_atom_site_label
_atom_site_type_symbol
_atom_site_fract_x
_atom_site_fract_y
_atom_site_fract_z
Ta1 Ta 0.06193(3) 0.07071(3) 0.09409(3)
Cl1 Cl -0.0081(2) 0.1015(2) -0.0409(2)
Cl2 Cl -0.0913(2) 0.0751(2) 0.1499(2)
Cl3 Cl 0.2007(2) 0.0328(2) 0.0216(2)
Cl4 Cl 0.1167(2) -0.0086(2) 0.2100(2)
P1 P 0.1311(2) 0.2804(2) 0.1533(2)
N1 N 0.0947(6) 0.1819(6) 0.1215(5)
C1 C 0.2441(8) 0.3014(7) 0.1071(7)
C2 C 0.235(1) 0.2999(10) 0.0138(7)
C3 C 0.3168(9) 0.2334(10) 0.1384(10)
C4 C 0.0477(30) 0.3623(25) 0.1009(26)
C5 C 0.0749(50) 0.4664(41) 0.1108(37)
C6? C 0.0482(24) 0.3629(21) 0.1474(21)
C7? C 0.0883(41) 0.4539(34) 0.1439(31)
C8 C -0.0344(15) 0.3431(12) 0.0891(13)
C9 C 0.1053(31) 0.2997(29) 0.2659(22)
C10? C 0.1586(17) 0.2586(18) 0.2656(12)
C11 C 0.0803(12) 0.2210(11) 0.3100(8)
C12 C 0.1959(11) 0.347(1) 0.3039(8)
H1 H 0.2648(8) 0.3617(7) 0.1236(7)
H2 H 0.1877(10) 0.3421(10) -0.0031(7)
H3 H 0.2173(10) 0.2404(10) -0.0034(7)
H4 H 0.2942(10) 0.3157(10) -0.0108(7)
H5 H 0.3192(9) 0.2353(10) 0.1975(10)
H6 H 0.3776(9) 0.2479(10) 0.1164(10)
H7 H 0.2988(9) 0.1741(10) 0.1208(10)
H8 H 0.068(3) 0.3538(25) 0.0437(26)
H9 H 0.142(5) 0.4722(41) 0.1139(37)
H10 H 0.0468(50) 0.4928(41) 0.1588(37)
H11 H 0.0523(50) 0.4967(41) 0.0624(37)
H12? H 0.0197(24) 0.3627(21) 0.2023(21)
H13? H 0.1398(41) 0.4572(34) 0.1820(31)
H14? H 0.0400(41) 0.4954(34) 0.1604(31)
H15? H 0.1099(41) 0.4691(34) 0.0896(31)
H16 H -0.0394(15) 0.2791(12) 0.0822(13)
H17 H -0.0630(15) 0.3728(12) 0.0430(13)
H18 H -0.0659(15) 0.3606(12) 0.1389(13)
H19? H -0.0492(15) 0.2801(12) 0.0919(13)
H20? H -0.0209(15) 0.3594(12) 0.0331(13)
H21? H -0.0869(15) 0.3775(12) 0.1087(13)
H22 H 0.0527(31) 0.3422(29) 0.2590(22)
H23? H 0.2101(17) 0.2147(18) 0.2679(12)
H24 H 0.0257(12) 0.1914(11) 0.2882(8)
H25 H 0.0681(12) 0.2398(11) 0.3655(8)
H26 H 0.1326(12) 0.1801(11) 0.3094(8)
H27? H 0.0607(12) 0.1657(11) 0.2845(8)
H28? H 0.0293(12) 0.2633(11) 0.3088(8)
H29? H 0.0981(12) 0.2095(11) 0.3660(8)
H30 H 0.2154(11) 0.3998(10) 0.2744(8)
H31 H 0.2467(11) 0.3044(10) 0.3052(8)
H32 H 0.1790(11) 0.3633(10) 0.3592(8)
H33? H 0.2486(11) 0.3686(10) 0.2726(8)
H34? H 0.2149(11) 0.3372(10) 0.3600(8)
H35? H 0.1463(11) 0.3908(10) 0.3025(8)
Ta1D Ta -0.06193(3) -0.07071(3) -0.09409(3)
Cl1D Cl 0.0081(2) -0.1015(2) 0.0409(2)
Cl2D Cl 0.0913(2) -0.0751(2) -0.1499(2)
Cl3D Cl -0.2007(2) -0.0328(2) -0.0216(2)
Cl4D Cl -0.1167(2) 0.0086(2) -0.2100(2)
N1D N -0.0947(6) -0.1819(6) -0.1215(5)
P1D P -0.1311(2) -0.2804(2) -0.1533(2)
C1D C -0.2441(8) -0.3014(7) -0.1071(7)
C2D C -0.235(1) -0.2999(10) -0.0138(7)
H2D H -0.1877(10) -0.3421(10) 0.0031(7)
H3D H -0.2173(10) -0.2404(10) 0.0034(7)
H4D H -0.2942(10) -0.3157(10) 0.0108(7)
C3D C -0.3168(9) -0.2334(10) -0.1384(10)
H5D H -0.3192(9) -0.2353(10) -0.1975(10)
H6D H -0.3776(9) -0.2479(10) -0.1164(10)
H7D H -0.2988(9) -0.1741(10) -0.1208(10)
H1D H -0.2648(8) -0.3617(7) -0.1236(7)
C4D C -0.0477(30) -0.3623(25) -0.1009(26)
C5D C -0.0749(50) -0.4664(41) -0.1108(37)
H9D H -0.142(5) -0.4722(41) -0.1139(37)
H10D H -0.0468(50) -0.4928(41) -0.1588(37)
H11D H -0.0523(50) -0.4967(41) -0.0624(37)
C8D C 0.0344(15) -0.3431(12) -0.0891(13)
H16D H 0.0394(15) -0.2791(12) -0.0822(13)
H17D H 0.0630(15) -0.3728(12) -0.0430(13)
H18D H 0.0659(15) -0.3606(12) -0.1389(13)
H8D H -0.068(3) -0.3538(25) -0.0437(26)
C9D C -0.1053(31) -0.2997(29) -0.2659(22)
C11D C -0.0803(12) -0.2210(11) -0.3100(8)
H24D H -0.0257(12) -0.1914(11) -0.2882(8)
H25D H -0.0681(12) -0.2398(11) -0.3655(8)
H26D H -0.1326(12) -0.1801(11) -0.3094(8)
C12D C -0.1959(11) -0.347(1) -0.3039(8)
H30D H -0.2154(11) -0.3998(10) -0.2744(8)
H31D H -0.2467(11) -0.3044(10) -0.3052(8)
H32D H -0.1790(11) -0.3633(10) -0.3592(8)
H22D H -0.0527(31) -0.3422(29) -0.2590(22)

loop_
_atom_type_symbol
_atom_type_radius_bond
C 0.68
H 0.23
Cl 0.99
N 0.68
P 1.05
Ta 1.43
